data_4304605
loop_
_publ_author_name
'Jia-Mei Chen'
'Xiao-Mei Zhuang'
'Li-Zi Yang'
'Long Jiang'
'Xiao-Long Feng'
'Tong-Bu Lu'

_publ_section_title
;
Anion Recognition of Chloride and Bromide by a Rigid Dicobalt(II) Cryptate
;
_journal_name_full 'Inorganic Chemistry'
_journal_page_first 3158
_journal_page_last 3165
_journal_paper_doi 10.1021/ic702143d
_journal_volume 47
_journal_year 2008
_chemical_formula_sum 'C36 H57 Co2 I3 N8 O2'
_chemical_formula_weight 1132.46
_chemical_name_systematic
; 
 ? 
;
_space_group_IT_number 58
_symmetry_cell_setting orthorhombic
_symmetry_space_group_name_Hall '-P 2 2n'
_symmetry_space_group_name_H-M 'P n n m'
_atom_sites_solution_hydrogens geom
_atom_sites_solution_primary direct
_atom_sites_solution_secondary difmap
_audit_creation_method SHELXL-97
_cell_angle_alpha 90.00
_cell_angle_beta 90.00
_cell_angle_gamma 90.00
_cell_formula_units_Z 4
_cell_length_a 14.965(2)
_cell_length_b 15.044(2)
_cell_length_c 27.198(4)
_cell_measurement_reflns_used 5337
_cell_measurement_temperature 293(2)
_cell_measurement_theta_max 22.03
_cell_measurement_theta_min 2.62
_cell_volume 6123.2(15)
_computing_cell_refinement 'Bruker SMART'
_computing_data_collection 'Bruker SMART'
_computing_data_reduction 'Bruker SAINT'
_computing_molecular_graphics 'Bruker SHELXTL'
_computing_publication_material 'Bruker SHELXTL'
_computing_structure_refinement 'SHELXL-97 (Sheldrick, 1997)'
_computing_structure_solution 'SHELXS-97 (Sheldrick, 1990)'
_diffrn_ambient_temperature 293(2)
_diffrn_measured_fraction_theta_full 0.986
_diffrn_measured_fraction_theta_max 0.986
_diffrn_measurement_device_type 'CCD area detector'
_diffrn_measurement_method 'phi and omega scans'
_diffrn_radiation_monochromator graphite
_diffrn_radiation_source 'fine-focus sealed tube'
_diffrn_radiation_type MoK\a
_diffrn_radiation_wavelength 0.71073
_diffrn_reflns_av_R_equivalents 0.0737
_diffrn_reflns_av_sigmaI/netI 0.0666
_diffrn_reflns_limit_h_max 18
_diffrn_reflns_limit_h_min -18
_diffrn_reflns_limit_k_max 17
_diffrn_reflns_limit_k_min -18
_diffrn_reflns_limit_l_max 33
_diffrn_reflns_limit_l_min -17
_diffrn_reflns_number 29229
_diffrn_reflns_theta_full 26.00
_diffrn_reflns_theta_max 26.00
_diffrn_reflns_theta_min 2.72
_exptl_absorpt_coefficient_mu 2.085
_exptl_absorpt_correction_T_max 0.5207
_exptl_absorpt_correction_T_min 0.4676
_exptl_absorpt_correction_type multi-scan
_exptl_absorpt_process_details 'SADABS (Sheldrick, 1996)'
_exptl_crystal_colour purple
_exptl_crystal_density_diffrn 1.248
_exptl_crystal_density_method 'not measured'
_exptl_crystal_description block
_exptl_crystal_F_000 2272
_exptl_crystal_size_max 0.43
_exptl_crystal_size_mid 0.40
_exptl_crystal_size_min 0.36
_refine_diff_density_max 1.160
_refine_diff_density_min -0.587
_refine_diff_density_rms 0.133
_refine_ls_extinction_method none
_refine_ls_goodness_of_fit_ref 1.066
_refine_ls_hydrogen_treatment mixed
_refine_ls_matrix_type full
_refine_ls_number_parameters 236
_refine_ls_number_reflns 6089
_refine_ls_number_restraints 4
_refine_ls_restrained_S_all 1.065
_refine_ls_R_factor_all 0.1416
_refine_ls_R_factor_gt 0.0629
_refine_ls_shift/su_max 0.000
_refine_ls_shift/su_mean 0.000
_refine_ls_structure_factor_coef Fsqd
_refine_ls_weighting_details 'calc w=1/[\s^2^(Fo^2^)+(0.1107P)^2^+0.0000P] where P=(Fo^2^+2Fc^2^)/3'
_refine_ls_weighting_scheme calc
_refine_ls_wR_factor_gt 0.1709
_refine_ls_wR_factor_ref 0.2174
_reflns_number_gt 2944
_reflns_number_total 6089
_reflns_threshold_expression >2sigma(I)
_cod_data_source_file ic702143d-file006.cif
_cod_data_source_block 0507153m
_cod_depositor_comments
;
The following automatic conversions were performed:
'_symmetry_cell_setting' value 'Orthorhombic' changed to 'orthorhombic'
according to '/home/saulius/struct/CIF-dictionaries/cif_core.dic'
dictionary named 'cif_core.dic' version 2.4.1 from 2010-06-29.

Automatic conversion script
Id: cif_fix_enum 1527 2010-12-29 10:47:43Z saulius 
;
_cod_database_code 4304605

loop_
_symmetry_equiv_pos_as_xyz
'x, y, z'
'-x, -y, z'
'-x+1/2, y+1/2, -z+1/2'
'x+1/2, -y+1/2, -z+1/2'
'-x, -y, -z'
'x, y, -z'
'x-1/2, -y-1/2, z-1/2'
'-x-1/2, y-1/2, z-1/2'

loop_
_atom_site_label
_atom_site_type_symbol
_atom_site_fract_x
_atom_site_fract_y
_atom_site_fract_z
_atom_site_U_iso_or_equiv
_atom_site_adp_type
_atom_site_occupancy
_atom_site_symmetry_multiplicity
_atom_site_calc_flag
_atom_site_refinement_flags
_atom_site_disorder_assembly
_atom_site_disorder_group
C1 C 0.6584(5) 0.2150(6) 0.3655(3) 0.061(2) Uani 1 1 d . . .
H1A H 0.6475 0.1880 0.3974 0.073 Uiso 1 1 calc R . .
H1B H 0.6090 0.2546 0.3582 0.073 Uiso 1 1 calc R . .
C2 C 0.7435(5) 0.2664(6) 0.3669(4) 0.064(2) Uani 1 1 d . . .
H2A H 0.7504 0.2993 0.3365 0.077 Uiso 1 1 calc R . .
H2B H 0.7416 0.3088 0.3938 0.077 Uiso 1 1 calc R . .
C3 C 0.6476(5) 0.1824(6) 0.2786(3) 0.063(2) Uani 1 1 d . . .
H3A H 0.6759 0.2402 0.2759 0.076 Uiso 1 1 calc R . .
H3B H 0.5839 0.1900 0.2736 0.076 Uiso 1 1 calc R . .
C4 C 0.6846(5) 0.1211(7) 0.2398(3) 0.068(2) Uani 1 1 d . . .
H4A H 0.6512 0.0659 0.2399 0.081 Uiso 1 1 calc R . .
H4B H 0.6780 0.1484 0.2077 0.081 Uiso 1 1 calc R . .
C5 C 0.6023(5) 0.0732(5) 0.3383(3) 0.059(2) Uani 1 1 d . . .
H5A H 0.5918 0.0386 0.3087 0.070 Uiso 1 1 calc R . .
H5B H 0.5456 0.0978 0.3489 0.070 Uiso 1 1 calc R . .
C6 C 0.6397(5) 0.0126(6) 0.3786(3) 0.061(2) Uani 1 1 d . . .
H6A H 0.6433 0.0447 0.4095 0.073 Uiso 1 1 calc R . .
H6B H 0.6008 -0.0383 0.3832 0.073 Uiso 1 1 calc R . .
C7 C 0.9026(5) 0.2599(6) 0.3737(4) 0.062(2) Uani 1 1 d . . .
H7A H 0.9075 0.2904 0.3424 0.075 Uiso 1 1 calc R . .
H7B H 0.8977 0.3048 0.3991 0.075 Uiso 1 1 calc R . .
C8 C 0.9848(5) 0.2089(6) 0.3819(3) 0.057(2) Uani 1 1 d . . .
C9 C 1.0559(5) 0.2143(6) 0.3485(4) 0.068(2) Uani 1 1 d . . .
H9 H 1.0504 0.2496 0.3206 0.081 Uiso 1 1 calc R . .
C10 C 1.1336(6) 0.1679(6) 0.3566(4) 0.076(3) Uani 1 1 d . . .
H10 H 1.1796 0.1734 0.3338 0.091 Uiso 1 1 calc R . .
C11 C 1.1463(5) 0.1148(5) 0.3959(3) 0.0519(19) Uani 1 1 d . . .
C12 C 1.0765(6) 0.1090(7) 0.4285(3) 0.069(2) Uani 1 1 d . . .
H12 H 1.0821 0.0720 0.4557 0.083 Uiso 1 1 calc R . .
C13 C 0.9981(5) 0.1565(7) 0.4222(3) 0.071(3) Uani 1 1 d . . .
H13 H 0.9535 0.1526 0.4459 0.086 Uiso 1 1 calc R . .
C14 C 0.8086(5) 0.0354(6) 0.2138(4) 0.069(2) Uani 1 1 d . . .
H14A H 0.7901 0.0544 0.1813 0.083 Uiso 1 1 calc R . .
H14B H 0.7777 -0.0197 0.2211 0.083 Uiso 1 1 calc R . .
C15 C 0.9081(5) 0.0172(5) 0.2128(3) 0.057(2) Uani 1 1 d . . .
C16 C 0.9699(6) 0.0861(7) 0.2134(5) 0.096(4) Uani 1 1 d . . .
H16 H 0.9509 0.1450 0.2142 0.115 Uiso 1 1 calc R . .
C17 C 0.9372(7) -0.0654(6) 0.2127(4) 0.083(3) Uani 1 1 d . . .
H17 H 0.8960 -0.1116 0.2121 0.100 Uiso 1 1 calc R . .
C18 C 0.7674(5) -0.0651(6) 0.4057(3) 0.066(2) Uani 1 1 d . . .
H18A H 0.7232 -0.1073 0.4174 0.080 Uiso 1 1 calc R . .
H18B H 0.7779 -0.0227 0.4320 0.080 Uiso 1 1 calc R . .
Co1 Co 0.80259(6) 0.08861(7) 0.32811(4) 0.0527(3) Uani 1 1 d . . .
I1 I 0.36344(4) 0.16578(4) 0.26989(3) 0.0747(3) Uani 1 1 d . . .
I2 I 0.76009(7) 0.15219(8) 0.5000 0.0914(4) Uani 1 2 d S . .
N1 N 0.6641(4) 0.1452(4) 0.3275(2) 0.0520(17) Uani 1 1 d . A .
N2 N 0.8204(4) 0.2067(4) 0.3735(2) 0.0551(17) Uani 1 1 d . A .
H2C H 0.8152 0.1866 0.4049 0.066 Uiso 1 1 calc R . .
N3 N 0.7810(4) 0.1021(4) 0.2492(3) 0.0581(18) Uani 1 1 d . A .
H3C H 0.8105 0.1526 0.2404 0.070 Uiso 1 1 calc R . .
N4 N 0.7302(3) -0.0175(3) 0.3635(2) 0.0550(17) Uani 1 1 d . A .
H4C H 0.7212 -0.0594 0.3398 0.066 Uiso 1 1 calc R . .
O1 O 0.9277(3) 0.0385(3) 0.3264(2) 0.051(6) Uani 0.55(4) 1 d PRD A 1
H1C H 0.9457 0.0802 0.3088 0.076 Uiso 0.55(4) 1 d PRD A 1
H1D H 0.9549 -0.0088 0.3215 0.076 Uiso 0.55(4) 1 d PRD A 1
O1' O 0.9163(3) 0.0461(3) 0.3326(2) 0.129(12) Uani 0.45(4) 1 d PRD A 2
H1E H 0.9466 0.0299 0.3566 0.193 Uiso 0.45(4) 1 d PRD A 2

loop_
_atom_site_aniso_label
_atom_site_aniso_U_11
_atom_site_aniso_U_22
_atom_site_aniso_U_33
_atom_site_aniso_U_23
_atom_site_aniso_U_13
_atom_site_aniso_U_12
C1 0.039(4) 0.063(6) 0.079(6) -0.004(5) 0.009(4) 0.013(4)
C2 0.042(5) 0.060(6) 0.091(7) -0.001(5) 0.003(4) 0.009(4)
C3 0.038(4) 0.066(6) 0.086(7) 0.014(5) -0.005(4) 0.015(4)
C4 0.039(5) 0.092(7) 0.072(6) 0.017(5) -0.002(4) 0.005(4)
C5 0.023(3) 0.059(5) 0.093(7) 0.006(5) 0.005(4) -0.004(3)
C6 0.031(4) 0.068(6) 0.083(6) 0.010(5) 0.010(4) -0.008(4)
C7 0.035(4) 0.059(5) 0.093(6) -0.002(5) -0.003(4) -0.006(4)
C8 0.046(5) 0.062(5) 0.061(5) -0.006(5) -0.001(4) -0.007(4)
C9 0.048(5) 0.059(6) 0.095(7) 0.025(5) 0.011(5) 0.004(4)
C10 0.054(5) 0.071(7) 0.103(8) 0.017(6) 0.029(5) 0.006(5)
C11 0.043(4) 0.048(5) 0.065(5) -0.005(4) 0.004(4) 0.000(4)
C12 0.055(5) 0.099(7) 0.053(5) 0.005(5) -0.007(4) 0.007(5)
C13 0.039(4) 0.117(8) 0.058(6) 0.005(6) 0.012(4) 0.018(5)
C14 0.053(5) 0.056(6) 0.099(7) -0.003(5) 0.002(5) 0.012(4)
C15 0.049(5) 0.049(6) 0.074(6) 0.003(4) 0.004(4) 0.004(4)
C16 0.064(6) 0.054(6) 0.170(11) 0.025(6) 0.047(7) 0.010(5)
C17 0.070(6) 0.053(6) 0.127(9) -0.015(6) -0.023(6) -0.014(5)
C18 0.052(5) 0.062(6) 0.085(7) 0.021(5) 0.005(5) 0.014(4)
Co1 0.0349(5) 0.0532(7) 0.0698(8) 0.0032(6) -0.0016(5) 0.0014(5)
I1 0.0536(4) 0.0686(5) 0.1018(6) 0.0248(3) 0.0032(3) -0.0003(3)
I2 0.0736(6) 0.1411(10) 0.0594(6) 0.000 0.000 -0.0047(6)
N1 0.030(3) 0.055(4) 0.071(5) 0.013(4) 0.001(3) 0.005(3)
N2 0.038(4) 0.059(4) 0.068(4) 0.006(4) 0.003(3) 0.006(3)
N3 0.041(4) 0.055(4) 0.078(5) 0.008(4) 0.004(3) 0.012(3)
N4 0.038(3) 0.058(4) 0.069(4) 0.004(3) -0.008(3) 0.003(3)
O1 0.019(6) 0.063(12) 0.071(10) -0.018(8) -0.005(6) 0.020(6)
O1' 0.10(2) 0.11(2) 0.18(3) 0.00(2) 0.016(19) -0.001(17)

loop_
_atom_type_symbol
_atom_type_description
_atom_type_scat_dispersion_real
_atom_type_scat_dispersion_imag
_atom_type_scat_source
C C 0.0033 0.0016 'International Tables Vol C Tables 4.2.6.8 and 6.1.1.4'
H H 0.0000 0.0000 'International Tables Vol C Tables 4.2.6.8 and 6.1.1.4'
N N 0.0061 0.0033 'International Tables Vol C Tables 4.2.6.8 and 6.1.1.4'
O O 0.0106 0.0060 'International Tables Vol C Tables 4.2.6.8 and 6.1.1.4'
Co Co 0.3494 0.9721 'International Tables Vol C Tables 4.2.6.8 and 6.1.1.4'
I I -0.4742 1.8119 'International Tables Vol C Tables 4.2.6.8 and 6.1.1.4'

loop_
_geom_angle_atom_site_label_1
_geom_angle_atom_site_label_2
_geom_angle_atom_site_label_3
_geom_angle
_geom_angle_site_symmetry_1
_geom_angle_site_symmetry_3
_geom_angle_publ_flag
N1 C1 C2 109.7(7) . . ?
N2 C2 C1 110.8(7) . . ?
N1 C3 C4 109.9(7) . . ?
N3 C4 C3 110.7(7) . . ?
N1 C5 C6 110.8(6) . . ?
N4 C6 C5 108.4(6) . . ?
C8 C7 N2 114.7(7) . . ?
C13 C8 C9 116.3(8) . . ?
C13 C8 C7 123.2(8) . . ?
C9 C8 C7 120.5(8) . . ?
C10 C9 C8 120.7(9) . . ?
C11 C10 C9 123.1(8) . . ?
C10 C11 C12 116.2(7) . . ?
C10 C11 C18 123.6(8) . 2_755 ?
C12 C11 C18 120.2(8) . 2_755 ?
C11 C12 C13 122.1(8) . . ?
C8 C13 C12 121.4(8) . . ?
N3 C14 C15 114.6(7) . . ?
C17 C15 C16 118.9(8) . . ?
C17 C15 C14 119.8(8) . . ?
C16 C15 C14 121.3(8) . . ?
C15 C16 C17 119.1(8) . 2_755 ?
C15 C17 C16 122.0(8) . 2_755 ?
N4 C18 C11 115.2(7) . 2_755 ?
O1' Co1 O1 5.4 . . ?
O1' Co1 N4 100.3(2) . . ?
O1 Co1 N4 101.5(2) . . ?
O1' Co1 N2 97.7(2) . . ?
O1 Co1 N2 101.8(2) . . ?
N4 Co1 N2 114.4(2) . . ?
O1' Co1 N3 103.8(2) . . ?
O1 Co1 N3 98.6(2) . . ?
N4 Co1 N3 115.7(2) . . ?
N2 Co1 N3 120.0(3) . . ?
O1' Co1 N1 176.2(3) . . ?
O1 Co1 N1 178.2(2) . . ?
N4 Co1 N1 79.6(2) . . ?
N2 Co1 N1 78.9(2) . . ?
N3 Co1 N1 79.6(2) . . ?
C5 N1 C3 111.2(7) . . ?
C5 N1 C1 110.5(6) . . ?
C3 N1 C1 110.8(6) . . ?
C5 N1 Co1 107.7(4) . . ?
C3 N1 Co1 108.0(4) . . ?
C1 N1 Co1 108.6(4) . . ?
C7 N2 C2 108.8(6) . . ?
C7 N2 Co1 123.3(5) . . ?
C2 N2 Co1 109.5(5) . . ?
C14 N3 C4 107.1(7) . . ?
C14 N3 Co1 123.1(5) . . ?
C4 N3 Co1 109.3(5) . . ?
C18 N4 C6 106.1(6) . . ?
C18 N4 Co1 121.4(4) . . ?
C6 N4 Co1 110.9(4) . . ?

loop_
_geom_bond_atom_site_label_1
_geom_bond_atom_site_label_2
_geom_bond_distance
_geom_bond_site_symmetry_2
_geom_bond_publ_flag
C1 N1 1.477(10) . ?
C1 C2 1.491(11) . ?
C2 N2 1.470(10) . ?
C3 N1 1.464(10) . ?
C3 C4 1.505(12) . ?
C4 N3 1.492(9) . ?
C5 N1 1.455(9) . ?
C5 C6 1.532(11) . ?
C6 N4 1.486(9) . ?
C7 C8 1.467(11) . ?
C7 N2 1.468(9) . ?
C8 C13 1.364(12) . ?
C8 C9 1.402(11) . ?
C9 C10 1.373(12) . ?
C10 C11 1.349(12) . ?
C11 C12 1.374(11) . ?
C11 C18 1.515(10) 2_755 ?
C12 C13 1.385(11) . ?
C14 N3 1.452(11) . ?
C14 C15 1.514(11) . ?
C15 C17 1.317(12) . ?
C15 C16 1.390(12) . ?
C16 C17 1.424(13) 2_755 ?
C17 C16 1.424(13) 2_755 ?
C18 N4 1.465(9) . ?
C18 C11 1.515(10) 2_755 ?
Co1 O1' 1.822(5) . ?
Co1 O1 2.019(5) . ?
Co1 N4 2.156(5) . ?
Co1 N2 2.179(7) . ?
Co1 N3 2.180(7) . ?
Co1 N1 2.240(6) . ?

loop_
_geom_torsion_atom_site_label_1
_geom_torsion_atom_site_label_2
_geom_torsion_atom_site_label_3
_geom_torsion_atom_site_label_4
_geom_torsion
_geom_torsion_site_symmetry_1
_geom_torsion_site_symmetry_2
_geom_torsion_site_symmetry_3
_geom_torsion_site_symmetry_4
_geom_torsion_publ_flag
N1 C1 C2 N2 -54.3(10) . . . . ?
N1 C3 C4 N3 -54.4(9) . . . . ?
N1 C5 C6 N4 -54.0(9) . . . . ?
N2 C7 C8 C13 -56.5(12) . . . . ?
N2 C7 C8 C9 125.4(9) . . . . ?
C13 C8 C9 C10 0.6(13) . . . . ?
C7 C8 C9 C10 178.8(9) . . . . ?
C8 C9 C10 C11 0.6(15) . . . . ?
C9 C10 C11 C12 -0.1(14) . . . . ?
C9 C10 C11 C18 -178.4(9) . . . 2_755 ?
C10 C11 C12 C13 -1.5(14) . . . . ?
C18 C11 C12 C13 176.9(8) 2_755 . . . ?
C9 C8 C13 C12 -2.2(13) . . . . ?
C7 C8 C13 C12 179.7(9) . . . . ?
C11 C12 C13 C8 2.8(15) . . . . ?
N3 C14 C15 C17 133.4(10) . . . . ?
N3 C14 C15 C16 -44.9(13) . . . . ?
C17 C15 C16 C17 1.4(14) . . . 2_755 ?
C14 C15 C16 C17 179.7(10) . . . 2_755 ?
C16 C15 C17 C16 0.4(14) . . . 2_755 ?
C14 C15 C17 C16 -177.9(10) . . . 2_755 ?
C6 C5 N1 C3 158.5(7) . . . . ?
C6 C5 N1 C1 -78.0(8) . . . . ?
C6 C5 N1 Co1 40.4(8) . . . . ?
C4 C3 N1 C5 -76.6(8) . . . . ?
C4 C3 N1 C1 160.1(6) . . . . ?
C4 C3 N1 Co1 41.3(8) . . . . ?
C2 C1 N1 C5 156.2(7) . . . . ?
C2 C1 N1 C3 -80.1(8) . . . . ?
C2 C1 N1 Co1 38.3(8) . . . . ?
O1' Co1 N1 C5 -104(4) . . . . ?
O1 Co1 N1 C5 115(7) . . . . ?
N4 Co1 N1 C5 -14.6(5) . . . . ?
N2 Co1 N1 C5 -132.2(6) . . . . ?
N3 Co1 N1 C5 104.2(5) . . . . ?
O1' Co1 N1 C3 136(3) . . . . ?
O1 Co1 N1 C3 -5(8) . . . . ?
N4 Co1 N1 C3 -134.8(5) . . . . ?
N2 Co1 N1 C3 107.6(5) . . . . ?
N3 Co1 N1 C3 -16.0(5) . . . . ?
O1' Co1 N1 C1 16(4) . . . . ?
O1 Co1 N1 C1 -125(7) . . . . ?
N4 Co1 N1 C1 105.0(5) . . . . ?
N2 Co1 N1 C1 -12.5(5) . . . . ?
N3 Co1 N1 C1 -136.2(5) . . . . ?
C8 C7 N2 C2 177.7(8) . . . . ?
C8 C7 N2 Co1 -52.1(10) . . . . ?
C1 C2 N2 C7 178.9(8) . . . . ?
C1 C2 N2 Co1 41.5(9) . . . . ?
O1' Co1 N2 C7 36.6(6) . . . . ?
O1 Co1 N2 C7 33.1(6) . . . . ?
N4 Co1 N2 C7 141.7(6) . . . . ?
N3 Co1 N2 C7 -74.2(6) . . . . ?
N1 Co1 N2 C7 -145.2(6) . . . . ?
O1' Co1 N2 C2 166.6(5) . . . . ?
O1 Co1 N2 C2 163.1(5) . . . . ?
N4 Co1 N2 C2 -88.4(5) . . . . ?
N3 Co1 N2 C2 55.8(6) . . . . ?
N1 Co1 N2 C2 -15.3(5) . . . . ?
C15 C14 N3 C4 171.6(7) . . . . ?
C15 C14 N3 Co1 -60.6(9) . . . . ?
C3 C4 N3 C14 173.7(8) . . . . ?
C3 C4 N3 Co1 38.2(8) . . . . ?
O1' Co1 N3 C14 43.1(6) . . . . ?
O1 Co1 N3 C14 41.5(6) . . . . ?
N4 Co1 N3 C14 -65.8(6) . . . . ?
N2 Co1 N3 C14 150.5(6) . . . . ?
N1 Co1 N3 C14 -138.8(6) . . . . ?
O1' Co1 N3 C4 170.0(6) . . . . ?
O1 Co1 N3 C4 168.4(6) . . . . ?
N4 Co1 N3 C4 61.1(6) . . . . ?
N2 Co1 N3 C4 -82.6(6) . . . . ?
N1 Co1 N3 C4 -11.9(6) . . . . ?
C11 C18 N4 C6 170.5(7) 2_755 . . . ?
C11 C18 N4 Co1 -61.8(9) 2_755 . . . ?
C5 C6 N4 C18 172.7(7) . . . . ?
C5 C6 N4 Co1 39.0(7) . . . . ?
O1' Co1 N4 C18 36.7(7) . . . . ?
O1 Co1 N4 C18 42.0(7) . . . . ?
N2 Co1 N4 C18 -66.7(6) . . . . ?
N3 Co1 N4 C18 147.5(6) . . . . ?
N1 Co1 N4 C18 -139.4(6) . . . . ?
O1' Co1 N4 C6 162.2(4) . . . . ?
O1 Co1 N4 C6 167.5(4) . . . . ?
N2 Co1 N4 C6 58.8(5) . . . . ?
N3 Co1 N4 C6 -86.9(5) . . . . ?
N1 Co1 N4 C6 -13.9(5) . . . . ?
